data_7117859
loop_
_publ_author_name
'Hayley S. Scott'
'Alankriti Bajpai'
'Kai-Jie Chen'
'Tony Pham'
'Brian Space'
'John J. Perry,IV'
'Michael J. Zaworotko'

_publ_section_title
;
 Novel mode of 2-fold interpenetration observed in a primitive cubic
 network of formula [Ni(1,2-bis(4-pyridyl)acetylene)2(Cr2O7)]n
;
_journal_name_full Chem.Commun.
_journal_page_first 14832
_journal_paper_doi 10.1039/C5cc05866J
_journal_volume 51
_journal_year 2015
_chemical_formula_moiety '0.5(C48 H32 Cr4 N8 Ni2 O14)'
_chemical_formula_sum 'C24 H16 Cr2 N4 Ni O7'
_chemical_formula_weight 635.12
_space_group_crystal_system orthorhombic
_space_group_IT_number 23
_space_group_name_Hall 'I 2 2'
_space_group_name_H-M_alt 'I 2 2 2'
_symmetry_space_group_name_Hall 'I 2 2'
_symmetry_space_group_name_H-M 'I 2 2 2'
_atom_sites_solution_hydrogens geom
_audit_creation_date 2015-08-14
_audit_creation_method
;
Olex2 1.2
(compiled 2015.01.26 svn.r3150 for OlexSys, GUI svn.r4998)
;
_audit_update_record
;
2015-08-15 deposited with the CCDC.
2015-08-19 downloaded from the CCDC.
;
_cell_angle_alpha 90
_cell_angle_beta 90
_cell_angle_gamma 90
_cell_formula_units_Z 4
_cell_length_a 8.5465(9)
_cell_length_b 15.9683(17)
_cell_length_c 20.726(2)
_cell_measurement_reflns_used 966
_cell_measurement_temperature 100(2)
_cell_measurement_theta_max 38.09
_cell_measurement_theta_min 3.49
_cell_volume 2828.5(5)
_computing_cell_refinement 'Bruker SAINT'
_computing_data_collection 'Bruker APEX2'
_computing_data_reduction 'Bruker SAINT'
_computing_molecular_graphics 'Olex2 (Dolomanov et al., 2009)'
_computing_publication_material 'Olex2 (Dolomanov et al., 2009)'
_computing_structure_refinement 'ShelXL (Sheldrick, 2008)'
_diffrn_ambient_temperature 100.15
_diffrn_measured_fraction_theta_full 0.994
_diffrn_measured_fraction_theta_max 0.994
_diffrn_measurement_device_type 'Bruker APEX-II CCD'
_diffrn_measurement_method '\f and \w scans'
_diffrn_radiation_type CuK\a
_diffrn_radiation_wavelength 1.54178
_diffrn_reflns_av_R_equivalents 0.1475
_diffrn_reflns_av_unetI/netI 0.2272
_diffrn_reflns_laue_measured_fraction_full 0.994
_diffrn_reflns_laue_measured_fraction_max 0.994
_diffrn_reflns_limit_h_max 8
_diffrn_reflns_limit_h_min -8
_diffrn_reflns_limit_k_max 7
_diffrn_reflns_limit_k_min -15
_diffrn_reflns_limit_l_max 20
_diffrn_reflns_limit_l_min -19
_diffrn_reflns_number 4201
_diffrn_reflns_point_group_measured_fraction_full 0.996
_diffrn_reflns_point_group_measured_fraction_max 0.996
_diffrn_reflns_theta_full 50.489
_diffrn_reflns_theta_max 50.489
_diffrn_reflns_theta_min 3.494
_exptl_absorpt_coefficient_mu 7.403
_exptl_absorpt_correction_T_max 0.3175
_exptl_absorpt_correction_T_min 0.2135
_exptl_absorpt_correction_type multi-scan
_exptl_absorpt_process_details SADABS
_exptl_crystal_colour Yellow
_exptl_crystal_density_diffrn 1.491
_exptl_crystal_description Block
_exptl_crystal_F_000 1280
_exptl_crystal_size_max 0.2
_exptl_crystal_size_mid 0.2
_exptl_crystal_size_min 0.2
_refine_diff_density_max 0.447
_refine_diff_density_min -0.610
_refine_diff_density_rms 0.119
_refine_ls_abs_structure_details
;
 Refined as an inversion twin.
;
_refine_ls_abs_structure_Flack 0.52(5)
_refine_ls_extinction_coef .
_refine_ls_extinction_method none
_refine_ls_goodness_of_fit_ref 0.982
_refine_ls_hydrogen_treatment constr
_refine_ls_matrix_type full
_refine_ls_number_parameters 165
_refine_ls_number_reflns 1489
_refine_ls_number_restraints 196
_refine_ls_restrained_S_all 0.958
_refine_ls_R_factor_all 0.1902
_refine_ls_R_factor_gt 0.0956
_refine_ls_shift/su_max 3.222
_refine_ls_shift/su_mean 0.020
_refine_ls_structure_factor_coef Fsqd
_refine_ls_weighting_details 'w=1/[\s^2^(Fo^2^)+(0.1285P)^2^] where P=(Fo^2^+2Fc^2^)/3'
_refine_ls_weighting_scheme calc
_refine_ls_wR_factor_gt 0.2040
_refine_ls_wR_factor_ref 0.2406
_reflns_Friedel_coverage 0.715
_reflns_friedel_fraction_full 0.998
_reflns_friedel_fraction_max 0.998
_reflns_number_gt 719
_reflns_number_total 1489
_reflns_threshold_expression 'I > 2\s(I)'
_cod_data_source_file c5cc05866j2.cif
_cod_data_source_block dicro
_cod_original_cell_volume 2828.6(5)
_cod_database_code 7117859
_shelx_space_group_comment
;
The symmetry employed for this shelxl refinement is uniquely defined
by the following loop, which should always be used as a source of
symmetry information in preference to the above space-group names.
They are only intended as comments.
;
_olex2_refinement_description
;
1. Twinned data refinement
 Scales: 0.48(5) 0.52(5)
2. Fixed Uiso
 At 1.2 times of:
  All C(H) groups
3. Restrained distances
 N1-C4'
 2.4 with sigma of 0.1
4. Uiso/Uaniso restraints and constraints
Uanis(C4) = Uanis(C5) = Uanis(C1) = Uanis(C2)
Uanis(C4') = Uanis(C5') = Uanis(C1') = Uanis(C2')
5. Rigid body (RIGU) restrains
 All non-hydrogen atoms
 with sigma for 1-2 distances of 0.004 and sigma for 1-3 distances of 0.004
6. Others
 Sof(C4')=Sof(H4')=Sof(C2')=Sof(H2')=Sof(C1')=Sof(H1')=Sof(C5')=Sof(H5')=1-
 FVAR(1)
 Sof(C2)=Sof(H2)=Sof(C1)=Sof(H1)=Sof(C5)=Sof(H5)=Sof(C4)=Sof(H4)=FVAR(1)
7.a Aromatic/amide H refined with riding coordinates:
 C2(H2), C1(H1), C5(H5), C4(H4), C4'(H4'), C9(H9), C10(H10), C11(H11),
 C12(H12), C2'(H2'), C1'(H1'), C5'(H5')
7.b Fitted hexagon refined as free rotating group:
 C3(C2,C1,N1,C5,C4)
;

loop_
_space_group_symop_operation_xyz
'x, y, z'
'-x, -y, z'
'x, -y, -z'
'-x, y, -z'
'x+1/2, y+1/2, z+1/2'
'-x+1/2, -y+1/2, z+1/2'
'x+1/2, -y+1/2, -z+1/2'
'-x+1/2, y+1/2, -z+1/2'

loop_
_atom_site_label
_atom_site_type_symbol
_atom_site_fract_x
_atom_site_fract_y
_atom_site_fract_z
_atom_site_U_iso_or_equiv
_atom_site_adp_type
_atom_site_occupancy
_atom_site_site_symmetry_order
_atom_site_calc_flag
_atom_site_refinement_flags_posn
_atom_site_refinement_flags_adp
_atom_site_refinement_flags_occupancy
_atom_site_disorder_assembly
_atom_site_disorder_group
Ni1 Ni 0.5000 0.5000 0.2183(2) 0.0241(16) Uani 1 2 d S TU P . .
Cr1 Cr 0.1097(6) 0.4155(3) 0.2124(4) 0.088(2) Uani 1 1 d . U . . .
O1 O 0.2912(19) 0.4394(9) 0.2155(8) 0.048(4) Uani 1 1 d . U . . .
O2 O 0.070(3) 0.3355(15) 0.2494(13) 0.146(9) Uani 1 1 d . U . . .
N2 N 0.086(2) 0.9195(15) 0.6479(9) 0.043(6) Uani 1 1 d . U . . .
O3 O 0.067(3) 0.3949(16) 0.1359(14) 0.145(9) Uani 1 1 d . U . . .
C3 C 0.341(3) 0.6782(13) 0.3962(8) 0.038(5) Uani 1 1 d . U . . .
C2 C 0.259(4) 0.605(2) 0.3818(15) 0.037(11) Uani 0.37(4) 1 d G U . A 1
H2 H 0.1731 0.5890 0.4080 0.044 Uiso 0.37(4) 1 calc R . . A 1
C1 C 0.303(4) 0.5568(18) 0.3292(15) 0.037(11) Uani 0.37(4) 1 d G U . A 1
H1 H 0.2463 0.5071 0.3193 0.044 Uiso 0.37(4) 1 calc R . . A 1
N1 N 0.428(2) 0.5809(10) 0.2909(7) 0.033(4) Uani 1 1 d DG U . A .
C5 C 0.511(4) 0.6536(18) 0.3053(14) 0.037(11) Uani 0.37(4) 1 d G U . A 1
H5 H 0.5967 0.6701 0.2792 0.044 Uiso 0.37(4) 1 calc R . . A 1
C4 C 0.467(4) 0.7022(16) 0.3580(15) 0.037(11) Uani 0.37(4) 1 d G U . A 1
H4 H 0.5235 0.7519 0.3678 0.044 Uiso 0.37(4) 1 calc R . . A 1
O4 O 0.0000 0.5000 0.2412(14) 0.105(9) Uani 1 2 d S TU P . .
C4' C 0.473(6) 0.663(3) 0.387(2) 0.060(10) Uani 0.63(4) 1 d D U . A 23
H4' H 0.5503 0.6816 0.4169 0.072 Uiso 0.63(4) 1 calc R . . A 23
C6 C 0.297(3) 0.7266(17) 0.4575(12) 0.063(8) Uani 1 1 d . U . . .
C7 C 0.241(3) 0.7689(16) 0.4996(14) 0.058(7) Uani 1 1 d . U . . .
C8 C 0.196(3) 0.819(2) 0.5507(13) 0.058(8) Uani 1 1 d . U . . .
C9 C 0.105(4) 0.784(2) 0.6028(14) 0.093(11) Uani 1 1 d . U . . .
H9 H 0.0827 0.7254 0.6041 0.112 Uiso 1 1 calc R . . . .
C10 C 0.052(3) 0.8363(18) 0.6505(13) 0.061(9) Uani 1 1 d . U . . .
H10 H -0.0078 0.8146 0.6853 0.073 Uiso 1 1 calc R . . . .
C11 C 0.232(3) 0.8987(19) 0.5509(12) 0.064(9) Uani 1 1 d . U . . .
H11 H 0.2964 0.9215 0.5180 0.077 Uiso 1 1 calc R . . . .
C12 C 0.176(3) 0.9478(17) 0.5985(11) 0.055(8) Uani 1 1 d . U . . .
H12 H 0.2012 1.0057 0.5975 0.065 Uiso 1 1 calc R . . . .
C2' C 0.234(5) 0.658(3) 0.346(2) 0.060(10) Uani 0.63(4) 1 d . U . A 23
H2' H 0.1313 0.6808 0.3456 0.072 Uiso 0.63(4) 1 calc R . . A 23
C1' C 0.281(5) 0.607(3) 0.3008(19) 0.060(10) Uani 0.63(4) 1 d . U . A 23
H1' H 0.2039 0.5860 0.2721 0.072 Uiso 0.63(4) 1 calc R . . A 23
C5' C 0.521(6) 0.611(3) 0.3254(19) 0.060(10) Uani 0.63(4) 1 d . U . A 23
H5' H 0.6292 0.6031 0.3160 0.072 Uiso 0.63(4) 1 calc R . . A 23

loop_
_atom_site_aniso_label
_atom_site_aniso_U_11
_atom_site_aniso_U_22
_atom_site_aniso_U_33
_atom_site_aniso_U_23
_atom_site_aniso_U_13
_atom_site_aniso_U_12
Ni1 0.033(3) 0.027(3) 0.013(3) 0.000 0.000 0.014(3)
Cr1 0.060(4) 0.043(4) 0.161(6) 0.001(5) -0.001(5) -0.011(3)
O1 0.051(7) 0.054(10) 0.038(9) -0.034(9) 0.014(7) -0.001(6)
O2 0.15(2) 0.080(11) 0.207(19) 0.016(11) 0.039(13) -0.021(11)
N2 0.049(15) 0.059(12) 0.021(10) -0.020(10) -0.007(9) 0.028(11)
O3 0.14(2) 0.127(18) 0.171(12) -0.023(11) -0.047(11) -0.028(15)
C3 0.046(10) 0.029(11) 0.040(9) -0.015(8) 0.000(8) 0.017(8)
C2 0.048(14) 0.028(13) 0.034(14) -0.010(12) 0.001(13) 0.017(12)
C1 0.048(14) 0.028(13) 0.034(14) -0.010(12) 0.001(13) 0.017(12)
N1 0.046(9) 0.027(9) 0.027(8) -0.010(7) 0.000(7) 0.015(7)
C5 0.048(14) 0.028(13) 0.034(14) -0.010(12) 0.001(13) 0.017(12)
C4 0.048(14) 0.028(13) 0.034(14) -0.010(12) 0.001(13) 0.017(12)
O4 0.077(15) 0.079(13) 0.16(2) 0.000 0.000 0.000(12)
C4' 0.048(9) 0.08(2) 0.055(12) -0.042(14) -0.005(7) 0.023(8)
C6 0.069(15) 0.062(15) 0.057(11) -0.033(11) 0.011(11) 0.011(12)
C7 0.053(17) 0.083(15) 0.039(11) -0.034(11) -0.015(11) 0.033(13)
C8 0.066(18) 0.069(12) 0.038(12) -0.022(10) -0.002(11) 0.032(12)
C9 0.14(3) 0.070(14) 0.071(15) -0.025(11) 0.040(16) 0.017(13)
C10 0.07(2) 0.063(13) 0.054(13) -0.020(10) 0.002(13) 0.025(12)
C11 0.09(2) 0.074(12) 0.033(13) -0.020(10) 0.013(13) 0.029(12)
C12 0.068(18) 0.066(13) 0.029(13) -0.016(10) 0.001(12) 0.029(11)
C2' 0.048(9) 0.08(2) 0.055(12) -0.042(14) -0.005(7) 0.023(8)
C1' 0.048(9) 0.08(2) 0.055(12) -0.042(14) -0.005(7) 0.023(8)
C5' 0.048(9) 0.08(2) 0.055(12) -0.042(14) -0.005(7) 0.023(8)

loop_
_atom_type_symbol
_atom_type_description
_atom_type_scat_dispersion_real
_atom_type_scat_dispersion_imag
_atom_type_scat_source
C C 0.0181 0.0091 'International Tables Vol C Tables 4.2.6.8 and 6.1.1.4'
H H 0.0000 0.0000 'International Tables Vol C Tables 4.2.6.8 and 6.1.1.4'
N N 0.0311 0.0180 'International Tables Vol C Tables 4.2.6.8 and 6.1.1.4'
O O 0.0492 0.0322 'International Tables Vol C Tables 4.2.6.8 and 6.1.1.4'
Cr Cr -0.1635 2.4439 'International Tables Vol C Tables 4.2.6.8 and 6.1.1.4'
Ni Ni -3.0029 0.5091 'International Tables Vol C Tables 4.2.6.8 and 6.1.1.4'

loop_
_geom_angle_atom_site_label_1
_geom_angle_atom_site_label_2
_geom_angle_atom_site_label_3
_geom_angle
_geom_angle_site_symmetry_1
_geom_angle_site_symmetry_3
O1 Ni1 O1 176.7(9) . 2_665
O1 Ni1 N2 88.0(8) . 6_564
O1 Ni1 N2 89.7(7) 2_665 6_564
O1 Ni1 N2 89.7(7) . 5_544
O1 Ni1 N2 88.0(8) 2_665 5_544
O1 Ni1 N1 93.3(6) . .
O1 Ni1 N1 89(3) . 2_665
O1 Ni1 N1 93(3) 2_665 2_665
O1 Ni1 N1 89.1(7) 2_665 .
N2 Ni1 N2 90.7(11) 5_544 6_564
N1 Ni1 N2 176(2) 2_665 6_564
N1 Ni1 N2 176.5(7) . 5_544
N1 Ni1 N2 91.2(7) . 6_564
N1 Ni1 N2 91.2(10) 2_665 5_544
N1 Ni1 N1 87.1(13) . 2_665
O1 Cr1 O3 107.4(12) . .
O1 Cr1 O4 108.8(6) . .
O2 Cr1 O1 113.3(12) . .
O2 Cr1 O3 105.4(14) . .
O2 Cr1 O4 110.8(11) . .
O3 Cr1 O4 111.1(13) . .
Cr1 O1 Ni1 165.4(9) . .
C10 N2 Ni1 120.1(18) . 5_455
C12 N2 Ni1 121.5(19) . 5_455
C12 N2 C10 118(2) . .
C2 C3 C4 120.0 . .
C2 C3 C6 118.2(18) . .
C4 C3 C6 121.6(18) . .
C4' C3 C6 118(3) . .
C4' C3 C2' 117(3) . .
C2' C3 C6 124(3) . .
C3 C2 H2 120.0 . .
C3 C2 C1 120.0 . .
C1 C2 H2 120.0 . .
C2 C1 H1 120.0 . .
N1 C1 C2 120.0 . .
N1 C1 H1 120.0 . .
C1 N1 Ni1 118.0(11) . .
C1 N1 C5 120.0 . .
C5 N1 Ni1 121.8(11) . .
C1' N1 Ni1 125(2) . .
C5' N1 Ni1 120(2) . .
C5' N1 C1' 115(3) . .
N1 C5 H5 120.0 . .
C4 C5 N1 120.0 . .
C4 C5 H5 120.0 . .
C3 C4 H4 120.0 . .
C5 C4 C3 120.0 . .
C5 C4 H4 120.0 . .
Cr1 O4 Cr1 140.1(19) . 2_565
C3 C4' H4' 120.3 . .
C3 C4' C5' 119(4) . .
C5' C4' H4' 120.3 . .
C7 C6 C3 169(3) . .
C6 C7 C8 173(3) . .
C7 C8 C9 120(3) . .
C11 C8 C7 120(3) . .
C11 C8 C9 120(3) . .
C8 C9 H9 120.8 . .
C10 C9 C8 118(3) . .
C10 C9 H9 120.8 . .
N2 C10 C9 120(3) . .
N2 C10 H10 120.0 . .
C9 C10 H10 120.0 . .
C8 C11 H11 120.5 . .
C8 C11 C12 119(3) . .
C12 C11 H11 120.5 . .
N2 C12 H12 118.0 . .
C11 C12 N2 124(3) . .
C11 C12 H12 118.0 . .
C3 C2' H2' 121.1 . .
C1' C2' C3 118(4) . .
C1' C2' H2' 121.1 . .
N1 C1' H1' 116.8 . .
C2' C1' N1 126(4) . .
C2' C1' H1' 116.8 . .
N1 C5' C4' 122(4) . .
N1 C5' H5' 119.0 . .
C4' C5' H5' 119.0 . .

loop_
_geom_bond_atom_site_label_1
_geom_bond_atom_site_label_2
_geom_bond_distance
_geom_bond_site_symmetry_2
Ni1 O1 2.031(16) .
Ni1 O1 2.031(16) 2_665
Ni1 N2 2.079(19) 5_544
Ni1 N2 2.079(19) 6_564
Ni1 N1 2.076(13) .
Ni1 N1 2.08(2) 2_665
Cr1 O1 1.599(16) .
Cr1 O2 1.53(2) .
Cr1 O3 1.66(3) .
Cr1 O4 1.749(11) .
N2 Ni1 2.079(19) 5_455
N2 C10 1.36(3) .
N2 C12 1.36(3) .
C3 C2 1.3900 .
C3 C4 1.3900 .
C3 C4' 1.16(5) .
C3 C6 1.54(3) .
C3 C2' 1.42(4) .
C2 H2 0.9500 .
C2 C1 1.3900 .
C1 H1 0.9500 .
C1 N1 1.3900 .
N1 C5 1.3900 .
N1 C1' 1.34(4) .
N1 C5' 1.17(4) .
C5 H5 0.9500 .
C5 C4 1.3900 .
C4 H4 0.9500 .
O4 Cr1 1.749(11) 2_565
C4' H4' 0.9500 .
C4' C5' 1.59(5) .
C6 C7 1.20(3) .
C7 C8 1.38(3) .
C8 C9 1.45(4) .
C8 C11 1.31(4) .
C9 H9 0.9500 .
C9 C10 1.37(3) .
C10 H10 0.9500 .
C11 H11 0.9500 .
C11 C12 1.35(3) .
C12 H12 0.9500 .
C2' H2' 0.9500 .
C2' C1' 1.31(4) .
C1' H1' 0.9500 .
C5' H5' 0.9500 .

loop_
_geom_torsion_atom_site_label_1
_geom_torsion_atom_site_label_2
_geom_torsion_atom_site_label_3
_geom_torsion_atom_site_label_4
_geom_torsion
_geom_torsion_site_symmetry_1
_geom_torsion_site_symmetry_2
_geom_torsion_site_symmetry_3
_geom_torsion_site_symmetry_4
Ni1 N2 C10 C9 178(2) 5_455 . . .
Ni1 N2 C12 C11 -179(2) 5_455 . . .
Ni1 N1 C5 C4 -174.2(11) . . . .
Ni1 N1 C1' C2' -180(3) . . . .
Ni1 N1 C5' C4' -172(2) . . . .
O1 Cr1 O4 Cr1 99.7(8) . . . 2_565
O2 Cr1 O1 Ni1 -148(4) . . . .
O2 Cr1 O4 Cr1 -135.2(12) . . . 2_565
O3 Cr1 O1 Ni1 96(4) . . . .
O3 Cr1 O4 Cr1 -18.3(10) . . . 2_565
C3 C2 C1 N1 0.0 . . . .
C3 C4' C5' N1 -6(6) . . . .
C3 C2' C1' N1 -11(6) . . . .
C2 C3 C4 C5 0.0 . . . .
C2 C3 C6 C7 -76(15) . . . .
C2 C1 N1 Ni1 174.4(11) . . . .
C2 C1 N1 C5 0.0 . . . .
C1 N1 C5 C4 0.0 . . . .
N1 C5 C4 C3 0.0 . . . .
C4 C3 C2 C1 0.0 . . . .
C4 C3 C6 C7 108(15) . . . .
O4 Cr1 O1 Ni1 -24(5) . . . .
C4' C3 C6 C7 153(14) . . . .
C4' C3 C2' C1' 16(6) . . . .
C6 C3 C2 C1 -176(2) . . . .
C6 C3 C4 C5 176(2) . . . .
C6 C3 C4' C5' 178(3) . . . .
C6 C3 C2' C1' -171(3) . . . .
C7 C8 C9 C10 -175(3) . . . .
C7 C8 C11 C12 174(2) . . . .
C8 C9 C10 N2 0(4) . . . .
C8 C11 C12 N2 1(4) . . . .
C9 C8 C11 C12 -3(4) . . . .
C10 N2 C12 C11 2(4) . . . .
C11 C8 C9 C10 3(4) . . . .
C12 N2 C10 C9 -2(4) . . . .
C2' C3 C4' C5' -8(5) . . . .
C2' C3 C6 C7 -20(16) . . . .
C1' N1 C5' C4' 12(5) . . . .
C5' N1 C1' C2' -3(6) . . . .
